data_7042871
loop_
_publ_author_name
'Wang, Yuzhong'
'Hickox, Hunter P.'
'Wei, Pingrong'
'Robinson, Gregory H.'

_publ_section_title
;
 C4-Ferrocenylsilyl-bridged and -substituted N-heterocyclic carbenes:
 complexation of germanium chloride.
;
_journal_issue 17
_journal_name_full 'Dalton transactions (Cambridge, England : 2003)'
_journal_page_first 5508
_journal_page_last 5512
_journal_paper_doi 10.1039/c7dt00066a
_journal_volume 46
_journal_year 2017
_chemical_formula_sum 'C33 H49 Cl N2 O Si'
_chemical_formula_weight 553.28
_space_group_crystal_system triclinic
_space_group_IT_number 2
_space_group_name_Hall '-P 1'
_space_group_name_H-M_alt 'P -1'
_symmetry_space_group_name_Hall '-P 1'
_symmetry_space_group_name_H-M 'P -1'
_atom_sites_solution_hydrogens geom
_audit_creation_method SHELXL-2014/7
_audit_update_record
;
2017-01-02 deposited with the CCDC.
2017-02-17 downloaded from the CCDC.
;
_cell_angle_alpha 69.021(10)
_cell_angle_beta 81.901(11)
_cell_angle_gamma 81.762(11)
_cell_formula_units_Z 2
_cell_length_a 8.935(3)
_cell_length_b 12.508(4)
_cell_length_c 16.628(5)
_cell_measurement_reflns_used 9787
_cell_measurement_temperature 296(2)
_cell_measurement_theta_max 24.64
_cell_measurement_theta_min 2.55
_cell_volume 1709.2(10)
_computing_cell_refinement 'Bruker SAINT'
_computing_data_collection 'Bruker APEX3'
_computing_data_reduction 'Bruker SAINT'
_computing_molecular_graphics 'Bruker SHELXTL'
_computing_publication_material 'Bruker SHELXTL'
_computing_structure_refinement 'SHELXL-2014/7 (Sheldrick, 2014)'
_computing_structure_solution 'SHELXS-97 (Sheldrick 2008)'
_diffrn_ambient_temperature 296(2)
_diffrn_measured_fraction_theta_full 0.998
_diffrn_measured_fraction_theta_max 0.999
_diffrn_measurement_device_type 'Bruker D8 Quest PHOTON 100 CMOS'
_diffrn_measurement_method 'Phi\Omega scans'
_diffrn_radiation_type MoK\a
_diffrn_radiation_wavelength 0.71073
_diffrn_reflns_av_R_equivalents 0.0789
_diffrn_reflns_av_unetI/netI 0.0451
_diffrn_reflns_Laue_measured_fraction_full 0.998
_diffrn_reflns_Laue_measured_fraction_max 0.999
_diffrn_reflns_limit_h_max 11
_diffrn_reflns_limit_h_min -10
_diffrn_reflns_limit_k_max 15
_diffrn_reflns_limit_k_min -15
_diffrn_reflns_limit_l_max 20
_diffrn_reflns_limit_l_min -20
_diffrn_reflns_number 50407
_diffrn_reflns_point_group_measured_fraction_full 0.998
_diffrn_reflns_point_group_measured_fraction_max 0.999
_diffrn_reflns_theta_full 25.242
_diffrn_reflns_theta_max 26.018
_diffrn_reflns_theta_min 2.614
_diffrn_source Imus
_exptl_absorpt_coefficient_mu 0.172
_exptl_absorpt_correction_T_max 0.7454
_exptl_absorpt_correction_T_min 0.6370
_exptl_absorpt_correction_type multi-scan
_exptl_absorpt_process_details 'BRUKER SADABS'
_exptl_crystal_colour colorless
_exptl_crystal_density_diffrn 1.075
_exptl_crystal_description plate
_exptl_crystal_F_000 600
_exptl_crystal_size_max 0.350
_exptl_crystal_size_mid 0.250
_exptl_crystal_size_min 0.120
_refine_diff_density_max 0.361
_refine_diff_density_min -0.507
_refine_diff_density_rms 0.041
_refine_ls_extinction_method none
_refine_ls_goodness_of_fit_ref 1.052
_refine_ls_hydrogen_treatment constr
_refine_ls_matrix_type full
_refine_ls_number_parameters 424
_refine_ls_number_reflns 6716
_refine_ls_number_restraints 316
_refine_ls_restrained_S_all 1.104
_refine_ls_R_factor_all 0.1017
_refine_ls_R_factor_gt 0.0636
_refine_ls_shift/su_max 0.000
_refine_ls_shift/su_mean 0.000
_refine_ls_structure_factor_coef Fsqd
_refine_ls_weighting_details 'w=1/[\s^2^(Fo^2^)+(0.0839P)^2^+0.6074P] where P=(Fo^2^+2Fc^2^)/3'
_refine_ls_weighting_scheme calc
_refine_ls_wR_factor_gt 0.1594
_refine_ls_wR_factor_ref 0.1803
_reflns_Friedel_coverage 0.000
_reflns_number_gt 4485
_reflns_number_total 6716
_reflns_threshold_expression 'I > 2\s(I)'
_cod_data_source_file c7dt00066a2.cif
_cod_data_source_block j2_a
_cod_original_cell_volume 1709.3(10)
_cod_database_code 7042871
_shelx_shelxl_version_number 2014/7
_shelx_space_group_comment
;
The symmetry employed for this shelxl refinement is uniquely defined
by the following loop, which should always be used as a source of
symmetry information in preference to the above space-group names.
They are only intended as comments.
;
_shelx_estimated_absorpt_t_min 0.942
_shelx_estimated_absorpt_t_max 0.980

loop_
_space_group_symop_operation_xyz
'x, y, z'
'-x, -y, -z'

loop_
_atom_site_label
_atom_site_type_symbol
_atom_site_fract_x
_atom_site_fract_y
_atom_site_fract_z
_atom_site_U_iso_or_equiv
_atom_site_adp_type
_atom_site_occupancy
_atom_site_site_symmetry_order
_atom_site_calc_flag
_atom_site_refinement_flags_posn
_atom_site_refinement_flags_adp
_atom_site_refinement_flags_occupancy
_atom_site_disorder_assembly
_atom_site_disorder_group
Si1 Si 0.28904(7) 0.27307(6) 0.28104(5) 0.0531(2) Uani 1 1 d D . . . .
Cl1 Cl 0.2684(3) 0.1008(3) 0.34017(16) 0.0984(6) Uani 0.5151(13) 1 d D . P A 1
C33 C 0.2676(10) 0.1152(7) 0.3095(5) 0.0618(16) Uani 0.5151(13) 1 d D . P A 1
H33A H 0.1667 0.1065 0.3008 0.093 Uiso 0.5151(13) 1 calc R U P A 1
H33B H 0.3401 0.0841 0.2731 0.093 Uiso 0.5151(13) 1 calc R U P A 1
H33C H 0.2851 0.0748 0.3690 0.093 Uiso 0.5151(13) 1 calc R U P A 1
Cl1' Cl 0.2573(3) 0.3430(2) 0.1526(2) 0.0984(6) Uani 0.4849(13) 1 d D . P A 2
C33' C 0.2458(9) 0.3018(5) 0.1670(5) 0.0618(16) Uani 0.4849(13) 1 d D . P A 2
H33D H 0.1449 0.2833 0.1678 0.093 Uiso 0.4849(13) 1 calc R U P A 2
H33E H 0.2531 0.3816 0.1334 0.093 Uiso 0.4849(13) 1 calc R U P A 2
H33F H 0.3175 0.2552 0.1415 0.093 Uiso 0.4849(13) 1 calc R U P A 2
N1 N 0.65946(19) 0.37861(14) 0.32875(12) 0.0406(4) Uani 1 1 d . . . . .
N2 N 0.62686(19) 0.25732(14) 0.27290(11) 0.0381(4) Uani 1 1 d . . . . .
C1 C 0.7402(2) 0.30201(17) 0.29316(14) 0.0414(5) Uani 1 1 d . . . . .
C2 C 0.5054(2) 0.37971(19) 0.32987(15) 0.0453(5) Uani 1 1 d . . . . .
H2 H 0.4313 0.4256 0.3512 0.054 Uiso 1 1 calc R U . . .
C3 C 0.4798(2) 0.30318(18) 0.29485(14) 0.0419(5) Uani 1 1 d . . . . .
C4 C 0.6551(2) 0.16966(18) 0.23281(15) 0.0443(5) Uani 1 1 d . . . . .
C5 C 0.6719(3) 0.0540(2) 0.28668(16) 0.0526(6) Uani 1 1 d . . . . .
C6 C 0.6891(4) -0.0278(2) 0.2463(2) 0.0771(9) Uani 1 1 d . . . . .
H6 H 0.6984 -0.1056 0.2798 0.092 Uiso 1 1 calc R U . . .
C7 C 0.6925(5) 0.0032(3) 0.1590(2) 0.0972(12) Uani 1 1 d . . . . .
H7 H 0.7024 -0.0535 0.1341 0.117 Uiso 1 1 calc R U . . .
C8 C 0.6816(4) 0.1169(3) 0.1071(2) 0.0851(10) Uani 1 1 d . . . . .
H8 H 0.6861 0.1362 0.0474 0.102 Uiso 1 1 calc R U . . .
C9 C 0.6638(3) 0.2037(2) 0.14286(17) 0.0577(6) Uani 1 1 d . . . . .
C10 C 0.6659(4) 0.3287(2) 0.08536(17) 0.0706(8) Uani 1 1 d . . . . .
H10 H 0.6032 0.3755 0.1162 0.085 Uiso 1 1 calc R U . . .
C11 C 0.5997(5) 0.3550(3) -0.0012(2) 0.1070(13) Uani 1 1 d . . . . .
H11A H 0.6037 0.4350 -0.0351 0.160 Uiso 1 1 calc R U . . .
H11B H 0.6582 0.3090 -0.0323 0.160 Uiso 1 1 calc R U . . .
H11C H 0.4961 0.3372 0.0098 0.160 Uiso 1 1 calc R U . . .
C12 C 0.8271(5) 0.3625(3) 0.0700(2) 0.0999(12) Uani 1 1 d . . . . .
H12A H 0.8280 0.4418 0.0335 0.150 Uiso 1 1 calc R U . . .
H12B H 0.8628 0.3520 0.1244 0.150 Uiso 1 1 calc R U . . .
H12C H 0.8921 0.3151 0.0424 0.150 Uiso 1 1 calc R U . . .
C13 C 0.6820(3) 0.0193(2) 0.38261(16) 0.0556(6) Uani 1 1 d . . . . .
H13 H 0.6296 0.0821 0.4013 0.067 Uiso 1 1 calc R U . . .
C14 C 0.6060(4) -0.0906(2) 0.4364(2) 0.0795(9) Uani 1 1 d . . . . .
H14A H 0.6161 -0.1082 0.4966 0.119 Uiso 1 1 calc R U . . .
H14B H 0.5002 -0.0788 0.4273 0.119 Uiso 1 1 calc R U . . .
H14C H 0.6543 -0.1534 0.4187 0.119 Uiso 1 1 calc R U . . .
C15 C 0.8480(4) 0.0055(3) 0.3998(2) 0.0860(10) Uani 1 1 d . . . . .
H15A H 0.8545 -0.0166 0.4608 0.129 Uiso 1 1 calc R U . . .
H15B H 0.9032 -0.0529 0.3791 0.129 Uiso 1 1 calc R U . . .
H15C H 0.8908 0.0771 0.3702 0.129 Uiso 1 1 calc R U . . .
C16 C 0.7284(2) 0.45385(18) 0.35833(16) 0.0456(6) Uani 1 1 d . . . . .
C17 C 0.7376(3) 0.4238(2) 0.44738(17) 0.0508(6) Uani 1 1 d . . . . .
C18 C 0.8020(3) 0.5001(2) 0.4732(2) 0.0691(8) Uani 1 1 d . . . . .
H18 H 0.8111 0.4829 0.5316 0.083 Uiso 1 1 calc R U . . .
C19 C 0.8518(4) 0.5991(3) 0.4146(3) 0.0804(10) Uani 1 1 d . . . . .
H19 H 0.8934 0.6488 0.4337 0.096 Uiso 1 1 calc R U . . .
C20 C 0.8412(3) 0.6265(2) 0.3282(2) 0.0736(9) Uani 1 1 d . . . . .
H20 H 0.8766 0.6943 0.2893 0.088 Uiso 1 1 calc R U . . .
C21 C 0.7783(3) 0.5544(2) 0.29710(18) 0.0571(7) Uani 1 1 d D . . . .
C22 C 0.7594(13) 0.5839(11) 0.2018(4) 0.078(3) Uani 0.80(3) 1 d D U P B 1
H22 H 0.7454 0.5145 0.1904 0.094 Uiso 0.80(3) 1 calc R U P B 1
C23 C 0.6212(10) 0.6710(11) 0.1802(6) 0.111(3) Uani 0.80(3) 1 d . U P B 1
H23A H 0.6068 0.6911 0.1202 0.166 Uiso 0.80(3) 1 calc R U P B 1
H23B H 0.5331 0.6383 0.2154 0.166 Uiso 0.80(3) 1 calc R U P B 1
H23C H 0.6364 0.7387 0.1913 0.166 Uiso 0.80(3) 1 calc R U P B 1
C24 C 0.9021(11) 0.6389(12) 0.1457(7) 0.138(4) Uani 0.80(3) 1 d . U P B 1
H24A H 0.8901 0.6575 0.0856 0.207 Uiso 0.80(3) 1 calc R U P B 1
H24B H 0.9135 0.7077 0.1563 0.207 Uiso 0.80(3) 1 calc R U P B 1
H24C H 0.9907 0.5853 0.1606 0.207 Uiso 0.80(3) 1 calc R U P B 1
C22' C 0.770(5) 0.598(4) 0.1999(12) 0.076(8) Uani 0.20(3) 1 d D U P B 2
H22' H 0.7130 0.5392 0.1961 0.091 Uiso 0.20(3) 1 calc R U P B 2
C23' C 0.671(6) 0.706(2) 0.148(3) 0.144(12) Uani 0.20(3) 1 d D U P B 2
H23D H 0.5804 0.7182 0.1840 0.217 Uiso 0.20(3) 1 calc R U P B 2
H23E H 0.7271 0.7724 0.1307 0.217 Uiso 0.20(3) 1 calc R U P B 2
H23F H 0.6438 0.6959 0.0979 0.217 Uiso 0.20(3) 1 calc R U P B 2
C24' C 0.915(4) 0.581(4) 0.141(3) 0.115(9) Uani 0.20(3) 1 d D U P B 2
H24D H 0.8935 0.6127 0.0819 0.173 Uiso 0.20(3) 1 calc R U P B 2
H24E H 0.9940 0.6192 0.1498 0.173 Uiso 0.20(3) 1 calc R U P B 2
H24F H 0.9467 0.5003 0.1561 0.173 Uiso 0.20(3) 1 calc R U P B 2
C25 C 0.6863(3) 0.3120(2) 0.51257(17) 0.0568(6) Uani 1 1 d . . . . .
H25 H 0.6137 0.2866 0.4859 0.068 Uiso 1 1 calc R U . . .
C26 C 0.8206(4) 0.2207(3) 0.5294(3) 0.0945(11) Uani 1 1 d . . . . .
H26A H 0.8686 0.2153 0.4753 0.142 Uiso 1 1 calc R U . . .
H26B H 0.8922 0.2412 0.5580 0.142 Uiso 1 1 calc R U . . .
H26C H 0.7861 0.1479 0.5653 0.142 Uiso 1 1 calc R U . . .
C27 C 0.6056(4) 0.3246(3) 0.5956(2) 0.0945(11) Uani 1 1 d . . . . .
H27A H 0.5760 0.2513 0.6340 0.142 Uiso 1 1 calc R U . . .
H27B H 0.6727 0.3519 0.6226 0.142 Uiso 1 1 calc R U . . .
H27C H 0.5169 0.3787 0.5827 0.142 Uiso 1 1 calc R U . . .
C28 C 0.1459(3) 0.3472(4) 0.3429(3) 0.0997(12) Uani 1 1 d . . . . .
H28A H 0.1635 0.4266 0.3252 0.150 Uiso 1 1 calc R U . . .
H28B H 0.0454 0.3420 0.3313 0.150 Uiso 1 1 calc R U . . .
H28C H 0.1556 0.3108 0.4037 0.150 Uiso 1 1 calc R U . . .
O1 O 0.217(2) 0.8566(12) 0.1369(11) 0.261(6) Uani 0.515(9) 1 d D U P C 1
C29 C 0.3139(18) 0.9497(18) 0.0898(12) 0.222(6) Uani 0.515(9) 1 d D U P C 1
H29A H 0.3783 0.9596 0.1284 0.266 Uiso 0.515(9) 1 calc R U P C 1
H29B H 0.3778 0.9325 0.0429 0.266 Uiso 0.515(9) 1 calc R U P C 1
C30 C 0.220(3) 1.0439(15) 0.0591(10) 0.232(7) Uani 0.515(9) 1 d D U P C 1
H30A H 0.1627 1.0398 0.0151 0.278 Uiso 0.515(9) 1 calc R U P C 1
H30B H 0.2723 1.1130 0.0368 0.278 Uiso 0.515(9) 1 calc R U P C 1
C31 C 0.1174(17) 1.0345(14) 0.1466(13) 0.192(5) Uani 0.515(9) 1 d D U P C 1
H31A H 0.1634 1.0659 0.1817 0.230 Uiso 0.515(9) 1 calc R U P C 1
H31B H 0.0168 1.0742 0.1357 0.230 Uiso 0.515(9) 1 calc R U P C 1
C32 C 0.112(2) 0.9274(16) 0.1826(12) 0.246(7) Uani 0.515(9) 1 d D U P C 1
H32A H 0.0086 0.9101 0.1854 0.295 Uiso 0.515(9) 1 calc R U P C 1
H32B H 0.1381 0.9048 0.2416 0.295 Uiso 0.515(9) 1 calc R U P C 1
O1' O 0.186(3) 0.8817(17) 0.1939(11) 0.315(8) Uani 0.485(9) 1 d D U P C 2
C29' C 0.321(2) 0.9324(18) 0.1410(14) 0.253(7) Uani 0.485(9) 1 d D U P C 2
H29C H 0.3974 0.9297 0.1777 0.304 Uiso 0.485(9) 1 calc R U P C 2
H29D H 0.3632 0.8901 0.1029 0.304 Uiso 0.485(9) 1 calc R U P C 2
C30' C 0.278(2) 1.0400(14) 0.0953(15) 0.217(6) Uani 0.485(9) 1 d D U P C 2
H30C H 0.3420 1.0664 0.0413 0.260 Uiso 0.485(9) 1 calc R U P C 2
H30D H 0.2799 1.0908 0.1275 0.260 Uiso 0.485(9) 1 calc R U P C 2
C31' C 0.1117(19) 1.0337(16) 0.0788(14) 0.214(7) Uani 0.485(9) 1 d D U P C 2
H31C H 0.0378 1.0721 0.1107 0.257 Uiso 0.485(9) 1 calc R U P C 2
H31D H 0.0972 1.0672 0.0178 0.257 Uiso 0.485(9) 1 calc R U P C 2
C32' C 0.103(2) 0.9214(18) 0.1084(13) 0.224(6) Uani 0.485(9) 1 d D U P C 2
H32C H 0.1556 0.8859 0.0677 0.269 Uiso 0.485(9) 1 calc R U P C 2
H32D H -0.0015 0.9035 0.1209 0.269 Uiso 0.485(9) 1 calc R U P C 2

loop_
_atom_site_aniso_label
_atom_site_aniso_U_11
_atom_site_aniso_U_22
_atom_site_aniso_U_33
_atom_site_aniso_U_23
_atom_site_aniso_U_13
_atom_site_aniso_U_12
Si1 0.0360(4) 0.0599(4) 0.0651(5) -0.0209(3) -0.0086(3) -0.0087(3)
Cl1 0.0911(11) 0.0961(11) 0.0924(11) 0.0050(11) -0.0313(8) -0.0369(8)
C33 0.073(3) 0.042(2) 0.070(4) -0.002(3) -0.027(3) -0.035(2)
Cl1' 0.0911(11) 0.0961(11) 0.0924(11) 0.0050(11) -0.0313(8) -0.0369(8)
C33' 0.073(3) 0.042(2) 0.070(4) -0.002(3) -0.027(3) -0.035(2)
N1 0.0314(9) 0.0363(9) 0.0572(11) -0.0203(8) -0.0033(8) -0.0029(7)
N2 0.0339(9) 0.0348(9) 0.0457(10) -0.0152(8) -0.0002(7) -0.0036(7)
C1 0.0350(11) 0.0364(11) 0.0515(13) -0.0150(10) -0.0012(9) -0.0028(9)
C2 0.0298(11) 0.0466(12) 0.0631(15) -0.0260(11) -0.0018(10) 0.0011(9)
C3 0.0323(11) 0.0422(12) 0.0514(13) -0.0175(10) -0.0011(9) -0.0035(9)
C4 0.0420(12) 0.0411(12) 0.0528(14) -0.0222(11) 0.0015(10) -0.0038(9)
C5 0.0519(14) 0.0415(13) 0.0636(16) -0.0203(12) 0.0021(12) -0.0040(10)
C6 0.107(3) 0.0455(15) 0.081(2) -0.0304(15) 0.0010(18) -0.0047(15)
C7 0.150(4) 0.064(2) 0.091(3) -0.0495(19) 0.002(2) -0.009(2)
C8 0.122(3) 0.079(2) 0.0629(19) -0.0398(17) 0.0003(18) -0.0078(19)
C9 0.0657(17) 0.0544(15) 0.0539(15) -0.0231(12) 0.0001(12) -0.0029(12)
C10 0.092(2) 0.0643(17) 0.0479(15) -0.0159(13) 0.0023(14) -0.0025(15)
C11 0.152(4) 0.101(3) 0.0552(19) -0.0166(18) -0.020(2) 0.007(2)
C12 0.109(3) 0.091(2) 0.083(2) -0.0125(19) 0.020(2) -0.030(2)
C13 0.0596(16) 0.0390(12) 0.0601(16) -0.0107(11) 0.0004(12) -0.0021(11)
C14 0.091(2) 0.0530(16) 0.079(2) -0.0056(15) 0.0024(17) -0.0142(15)
C15 0.070(2) 0.085(2) 0.091(2) -0.0151(18) -0.0155(17) -0.0038(17)
C16 0.0328(11) 0.0368(11) 0.0717(16) -0.0250(11) -0.0055(10) -0.0011(9)
C17 0.0423(13) 0.0455(13) 0.0710(17) -0.0259(12) -0.0151(11) 0.0003(10)
C18 0.0692(18) 0.0593(17) 0.092(2) -0.0337(16) -0.0313(16) -0.0062(14)
C19 0.074(2) 0.0570(18) 0.129(3) -0.0447(19) -0.0330(19) -0.0103(15)
C20 0.0654(18) 0.0418(14) 0.115(3) -0.0257(16) -0.0047(17) -0.0166(13)
C21 0.0506(14) 0.0407(13) 0.0798(19) -0.0230(13) 0.0016(13) -0.0055(11)
C22 0.106(5) 0.047(5) 0.073(4) -0.013(3) 0.016(3) -0.028(3)
C23 0.128(5) 0.117(7) 0.073(4) -0.008(4) -0.038(3) -0.006(4)
C24 0.147(5) 0.121(7) 0.109(5) -0.013(5) 0.054(4) -0.032(5)
C22' 0.096(15) 0.027(9) 0.114(19) -0.034(10) 0.007(12) -0.023(9)
C23' 0.19(2) 0.053(13) 0.15(3) 0.008(14) -0.01(2) 0.001(13)
C24' 0.114(16) 0.12(2) 0.120(17) -0.057(19) 0.030(13) -0.052(14)
C25 0.0539(15) 0.0551(15) 0.0644(16) -0.0208(13) -0.0123(12) -0.0079(12)
C26 0.080(2) 0.0510(17) 0.130(3) -0.0081(18) -0.005(2) 0.0009(15)
C27 0.105(3) 0.096(3) 0.081(2) -0.036(2) 0.005(2) -0.007(2)
C28 0.0246(14) 0.144(3) 0.151(3) -0.082(3) -0.0007(16) 0.0004(16)
O1 0.287(14) 0.217(9) 0.305(14) -0.153(9) 0.018(11) 0.008(8)
C29 0.192(12) 0.285(14) 0.211(12) -0.135(11) 0.003(9) 0.015(8)
C30 0.191(14) 0.280(11) 0.195(11) -0.034(10) -0.058(10) -0.021(10)
C31 0.188(10) 0.200(9) 0.230(11) -0.130(9) -0.069(9) 0.040(9)
C32 0.215(12) 0.229(10) 0.227(13) -0.050(10) 0.016(10) 0.079(10)
O1' 0.301(14) 0.341(14) 0.200(11) 0.019(10) -0.055(9) 0.025(12)
C29' 0.176(10) 0.259(13) 0.307(15) -0.053(12) -0.119(9) 0.009(10)
C30' 0.189(12) 0.204(10) 0.277(15) -0.090(10) -0.091(11) 0.003(9)
C31' 0.156(10) 0.234(11) 0.215(13) -0.036(11) -0.059(10) 0.030(10)
C32' 0.179(10) 0.248(12) 0.260(12) -0.086(12) -0.072(10) -0.018(10)

loop_
_atom_type_symbol
_atom_type_description
_atom_type_scat_dispersion_real
_atom_type_scat_dispersion_imag
_atom_type_scat_source
C C 0.0033 0.0016 'International Tables Vol C Tables 4.2.6.8 and 6.1.1.4'
H H 0.0000 0.0000 'International Tables Vol C Tables 4.2.6.8 and 6.1.1.4'
Cl Cl 0.1484 0.1585 'International Tables Vol C Tables 4.2.6.8 and 6.1.1.4'
N N 0.0061 0.0033 'International Tables Vol C Tables 4.2.6.8 and 6.1.1.4'
Si Si 0.0817 0.0704 'International Tables Vol C Tables 4.2.6.8 and 6.1.1.4'
O O 0.0106 0.0060 'International Tables Vol C Tables 4.2.6.8 and 6.1.1.4'

loop_
_geom_angle_atom_site_label_1
_geom_angle_atom_site_label_2
_geom_angle_atom_site_label_3
_geom_angle
C33 Si1 C3 114.3(3)
C33 Si1 C28 114.0(3)
C3 Si1 C28 106.94(12)
C3 Si1 C33' 116.9(2)
C28 Si1 C33' 114.2(3)
C3 Si1 Cl1' 108.17(10)
C28 Si1 Cl1' 109.25(16)
C33' Si1 Cl1' 14.00(17)
C33 Si1 Cl1 13.2(2)
C3 Si1 Cl1 109.19(11)
C28 Si1 Cl1 105.87(16)
C1 N1 C2 112.51(17)
C1 N1 C16 123.93(17)
C2 N1 C16 123.50(17)
C1 N2 C3 113.94(17)
C1 N2 C4 122.84(17)
C3 N2 C4 123.21(17)
N2 C1 N1 101.46(17)
C3 C2 N1 108.41(18)
C2 C3 N2 103.68(18)
C2 C3 Si1 125.04(16)
N2 C3 Si1 131.28(16)
C9 C4 C5 122.9(2)
C9 C4 N2 118.91(19)
C5 C4 N2 118.2(2)
C6 C5 C4 116.5(2)
C6 C5 C13 121.3(2)
C4 C5 C13 122.0(2)
C7 C6 C5 121.5(3)
C8 C7 C6 121.1(3)
C7 C8 C9 120.6(3)
C8 C9 C4 117.2(2)
C8 C9 C10 120.7(2)
C4 C9 C10 121.9(2)
C9 C10 C12 109.7(3)
C9 C10 C11 112.8(3)
C12 C10 C11 110.8(3)
C5 C13 C15 109.4(2)
C5 C13 C14 113.4(2)
C15 C13 C14 110.6(2)
C21 C16 C17 123.2(2)
C21 C16 N1 118.2(2)
C17 C16 N1 118.6(2)
C18 C17 C16 116.6(2)
C18 C17 C25 121.2(2)
C16 C17 C25 122.1(2)
C19 C18 C17 121.4(3)
C18 C19 C20 120.8(3)
C19 C20 C21 121.3(3)
C16 C21 C20 116.7(3)
C16 C21 C22 120.4(6)
C20 C21 C22 122.8(6)
C16 C21 C22' 128(2)
C20 C21 C22' 115(2)
C21 C22 C24 109.5(10)
C21 C22 C23 107.8(7)
C24 C22 C23 109.0(8)
C24' C22' C21 118(3)
C24' C22' C23' 109(3)
C21 C22' C23' 126(3)
C27 C25 C17 113.4(2)
C27 C25 C26 112.0(3)
C17 C25 C26 109.5(2)
C29 O1 C32 94.0(11)
C30 C29 O1 106.1(13)
C29 C30 C31 97.6(9)
C32 C31 C30 102.7(9)
C31 C32 O1 113.8(12)
C29' O1' C32' 88.3(13)
C30' C29' O1' 107.5(14)
C29' C30' C31' 102.7(9)
C32' C31' C30' 101.5(9)
C31' C32' O1' 101.9(14)

loop_
_geom_bond_atom_site_label_1
_geom_bond_atom_site_label_2
_geom_bond_distance
Si1 C33 1.891(8)
Si1 C3 1.859(2)
Si1 C28 1.877(3)
Si1 C33' 1.886(8)
Si1 Cl1' 2.042(3)
Si1 Cl1 2.046(4)
N1 C1 1.370(3)
N1 C2 1.372(3)
N1 C16 1.445(3)
N2 C1 1.358(3)
N2 C3 1.410(3)
N2 C4 1.451(3)
C2 C3 1.344(3)
C4 C9 1.395(3)
C4 C5 1.402(3)
C5 C6 1.394(4)
C5 C13 1.508(4)
C6 C7 1.358(4)
C7 C8 1.372(5)
C8 C9 1.395(4)
C9 C10 1.515(4)
C10 C12 1.520(5)
C10 C11 1.542(4)
C13 C15 1.524(4)
C13 C14 1.539(4)
C16 C21 1.390(3)
C16 C17 1.403(4)
C17 C18 1.395(3)
C17 C25 1.516(3)
C18 C19 1.361(4)
C19 C20 1.367(5)
C20 C21 1.399(4)
C21 C22 1.522(7)
C21 C22' 1.519(19)
C22 C24 1.557(12)
C22 C23 1.516(9)
C22' C24' 1.54(2)
C22' C23' 1.545(19)
C25 C27 1.514(4)
C25 C26 1.515(4)
O1 C29 1.470(11)
O1 C32 1.513(11)
C29 C30 1.326(14)
C30 C31 1.583(17)
C31 C32 1.261(14)
O1' C29' 1.467(15)
O1' C32' 1.580(14)
C29' C30' 1.318(14)
C30' C31' 1.564(16)
C31' C32' 1.322(15)

loop_
_geom_torsion_atom_site_label_1
_geom_torsion_atom_site_label_2
_geom_torsion_atom_site_label_3
_geom_torsion_atom_site_label_4
_geom_torsion
C3 N2 C1 N1 -0.2(2)
C4 N2 C1 N1 -179.76(18)
C2 N1 C1 N2 0.1(2)
C16 N1 C1 N2 -177.29(19)
C1 N1 C2 C3 0.1(3)
C16 N1 C2 C3 177.4(2)
N1 C2 C3 N2 -0.2(2)
N1 C2 C3 Si1 -179.68(16)
C1 N2 C3 C2 0.2(3)
C4 N2 C3 C2 179.80(19)
C1 N2 C3 Si1 179.69(17)
C4 N2 C3 Si1 -0.7(3)
C33 Si1 C3 C2 -137.6(3)
C28 Si1 C3 C2 -10.4(3)
C33' Si1 C3 C2 119.1(3)
Cl1' Si1 C3 C2 107.2(2)
Cl1 Si1 C3 C2 -124.5(2)
C33 Si1 C3 N2 43.1(4)
C28 Si1 C3 N2 170.3(2)
C33' Si1 C3 N2 -60.3(3)
Cl1' Si1 C3 N2 -72.2(2)
Cl1 Si1 C3 N2 56.1(2)
C1 N2 C4 C9 -93.3(3)
C3 N2 C4 C9 87.1(3)
C1 N2 C4 C5 87.0(3)
C3 N2 C4 C5 -92.6(3)
C9 C4 C5 C6 -3.7(4)
N2 C4 C5 C6 176.0(2)
C9 C4 C5 C13 172.1(2)
N2 C4 C5 C13 -8.2(3)
C4 C5 C6 C7 1.3(5)
C13 C5 C6 C7 -174.6(3)
C5 C6 C7 C8 1.1(6)
C6 C7 C8 C9 -1.2(6)
C7 C8 C9 C4 -1.1(5)
C7 C8 C9 C10 174.5(3)
C5 C4 C9 C8 3.6(4)
N2 C4 C9 C8 -176.1(3)
C5 C4 C9 C10 -171.9(2)
N2 C4 C9 C10 8.4(4)
C8 C9 C10 C12 -91.5(4)
C4 C9 C10 C12 83.8(3)
C8 C9 C10 C11 32.4(4)
C4 C9 C10 C11 -152.2(3)
C6 C5 C13 C15 84.6(3)
C4 C5 C13 C15 -91.0(3)
C6 C5 C13 C14 -39.3(4)
C4 C5 C13 C14 145.0(2)
C1 N1 C16 C21 80.4(3)
C2 N1 C16 C21 -96.7(3)
C1 N1 C16 C17 -101.4(3)
C2 N1 C16 C17 81.5(3)
C21 C16 C17 C18 -0.6(3)
N1 C16 C17 C18 -178.7(2)
C21 C16 C17 C25 -178.3(2)
N1 C16 C17 C25 3.6(3)
C16 C17 C18 C19 0.6(4)
C25 C17 C18 C19 178.3(3)
C17 C18 C19 C20 -0.6(5)
C18 C19 C20 C21 0.4(5)
C17 C16 C21 C20 0.5(4)
N1 C16 C21 C20 178.6(2)
C17 C16 C21 C22 -177.7(5)
N1 C16 C21 C22 0.4(5)
C17 C16 C21 C22' -177.8(16)
N1 C16 C21 C22' 0.3(17)
C19 C20 C21 C16 -0.4(4)
C19 C20 C21 C22 177.7(5)
C19 C20 C21 C22' 178.1(14)
C16 C21 C22 C24 -141.6(9)
C20 C21 C22 C24 40.4(12)
C16 C21 C22 C23 100.0(9)
C20 C21 C22 C23 -78.1(10)
C16 C21 C22' C24' -101(5)
C20 C21 C22' C24' 81(4)
C16 C21 C22' C23' 112(4)
C20 C21 C22' C23' -66(5)
C18 C17 C25 C27 41.6(3)
C16 C17 C25 C27 -140.8(3)
C18 C17 C25 C26 -84.3(3)
C16 C17 C25 C26 93.3(3)
C32 O1 C29 C30 -45.2(18)
O1 C29 C30 C31 50.8(17)
C29 C30 C31 C32 -36(2)
C30 C31 C32 O1 8(3)
C29 O1 C32 C31 20(3)
C32' O1' C29' C30' 53.6(19)
O1' C29' C30' C31' -33(2)
C29' C30' C31' C32' -8(3)
C30' C31' C32' O1' 42(2)
C29' O1' C32' C31' -58(2)
